data_7704192
loop_
_publ_author_name
'Lin, Yan'
'Ong, Yih Ching'
'Keller, Sarah'
'Karges, Johannes'
'Bouchene, Rafika'
'Manoury, Eric'
'Blacque, Olivier'
'M\"uller, Joachim'
'Anghel, Nicoleta'
'Hemphill, Andrew'
'H\"aberli, C\'ecile'
'Taki, Aya C.'
'Gasser, Robin B.'
'Cariou, Kevin'
'Keiser, Jennifer'
'Gasser, Gilles'

_publ_section_title
;
 Synthesis, characterization and antiparasitic activity of organometallic
 derivatives of the anthelmintic drug albendazole.
;
_journal_issue 20
_journal_name_full 'Dalton transactions (Cambridge, England : 2003)'
_journal_page_first 6616
_journal_page_last 6626
_journal_paper_doi 10.1039/d0dt01107j
_journal_volume 49
_journal_year 2020
_chemical_formula_moiety 'C25 H27 Fe N3 O2 S'
_chemical_formula_sum 'C25 H27 Fe N3 O2 S'
_chemical_formula_weight 489.40
_chemical_name_systematic 'to be completed'
_space_group_crystal_system monoclinic
_space_group_IT_number 14
_space_group_name_Hall '-P 2ybc'
_space_group_name_H-M_alt 'P 1 21/c 1'
_atom_sites_solution_hydrogens mixed
_atom_sites_solution_primary dual
_audit_creation_date 2018-12-20
_audit_creation_method
;
Olex2 1.2
(compiled 2018.05.29 svn.r3508 for OlexSys, GUI svn.r5506)
;
_audit_update_record
;
2020-02-28 deposited with the CCDC.	2020-04-21 downloaded from the CCDC.
;
_cell_angle_alpha 90
_cell_angle_beta 92.292(3)
_cell_angle_gamma 90
_cell_formula_units_Z 4
_cell_length_a 16.3901(5)
_cell_length_b 5.60261(16)
_cell_length_c 23.9440(6)
_cell_measurement_reflns_used 3639
_cell_measurement_temperature 160(1)
_cell_measurement_theta_max 77.4
_cell_measurement_theta_min 4.5
_cell_volume 2196.95(11)
_computing_cell_refinement 'CrysAlisPro 1.171.39.46 (Rigaku OD, 2018)'
_computing_data_collection 'CrysAlisPro 1.171.39.46 (Rigaku OD, 2018)'
_computing_data_reduction 'CrysAlisPro 1.171.39.46 (Rigaku OD, 2018)'
_computing_molecular_graphics 'Olex2 (Dolomanov et al., 2009)'
_computing_publication_material 'Olex2 (Dolomanov et al., 2009)'
_computing_structure_refinement 'ShelXL (Sheldrick, 2015b)'
_computing_structure_solution 'ShelXT (Sheldrick, 2015a)'
_diffrn_ambient_environment N~2~
_diffrn_ambient_temperature 160(1)
_diffrn_detector 'CCD plate'
_diffrn_detector_type 'Pilatus 200K'
_diffrn_measured_fraction_theta_full 0.998
_diffrn_measured_fraction_theta_max 0.990
_diffrn_measurement_details
;
List of Runs (angles in degrees, time in seconds):

  # Type    Start    End  Width  t~exp~   \w     \q     \k     \f   Frames
#--------------------------------------------------------------------------
  1  \w    -75.00   8.00   0.50   13.00    --    0.00 -43.00  43.84  166
  2  \w     -9.00  31.00   0.50   13.00    --    0.00 -98.00  39.23   80
  3  \w    -77.00   8.00   0.50   13.00    --    0.00   0.00  60.00  170
  4  \w    -79.00   6.00   0.50   13.00    --    0.00 -19.00 -60.00  170
  5  \w    -77.00   1.00   0.50   13.00    --    0.00 -38.00-120.00  156
  6  \w    -77.00  -9.00   0.50   32.00    --  -84.25  45.00 -30.00  136
  7  \w    -79.00   6.00   0.50   13.00    --    0.00 -19.00 150.00  170
  8  \w     27.00  69.00   0.50   32.00    --  104.08 -30.00  60.00   84
  9  \w     34.00 118.00   0.50   32.00    --  104.08 -61.00 120.00  168
 10  \w     28.00 113.00   0.50   32.00    --  104.08-112.00  20.00  170
 11  \w     32.00 124.00   0.50   32.00    --  104.08 -77.00  60.00  184
 12  \w     29.00  77.00   0.50   32.00    --  104.08 -45.00  30.00   96
 13  \w     27.00  69.00   0.50   32.00    --  104.08 -30.00  90.00   84
 14  \w     28.00 109.00   0.50   32.00    --  104.08 -94.00  60.00  162
 15  \w     27.00  69.00   0.50   32.00    --  104.08 -30.00 -90.00   84
 16  \w     27.00  69.00   0.50   32.00    --  104.08 -30.00-150.00   84
 17  \w     27.00  69.00   0.50   32.00    --  104.08 -30.00-120.00   84
 18  \w     27.00  69.00   0.50   32.00    --  104.08 -30.00-180.00   84
 19  \w     27.00 103.50   0.50   32.00    --  104.08   0.00-120.00  153
;
_diffrn_measurement_device 'four-circle diffractometer'
_diffrn_measurement_device_type 'XtaLAB Synergy, Dualflex, Pilatus 200K'
_diffrn_measurement_method '\w scans'
_diffrn_orient_matrix_type 'CrysAlisPro convention (1999,Acta A55,543-557)'
_diffrn_orient_matrix_UB_11 0.0855893000
_diffrn_orient_matrix_UB_12 0.1089081000
_diffrn_orient_matrix_UB_13 0.0104793000
_diffrn_orient_matrix_UB_21 -0.0387381000
_diffrn_orient_matrix_UB_22 0.2472000000
_diffrn_orient_matrix_UB_23 0.0086010000
_diffrn_orient_matrix_UB_31 -0.0050699000
_diffrn_orient_matrix_UB_32 -0.0516587000
_diffrn_orient_matrix_UB_33 0.0629264000
_diffrn_radiation_monochromator mirror
_diffrn_radiation_probe x-ray
_diffrn_radiation_type CuK\a
_diffrn_radiation_wavelength 1.54184
_diffrn_reflns_av_R_equivalents 0.0829
_diffrn_reflns_av_unetI/netI 0.0828
_diffrn_reflns_Laue_measured_fraction_full 0.998
_diffrn_reflns_Laue_measured_fraction_max 0.990
_diffrn_reflns_limit_h_max 20
_diffrn_reflns_limit_h_min -20
_diffrn_reflns_limit_k_max 6
_diffrn_reflns_limit_k_min -7
_diffrn_reflns_limit_l_max 29
_diffrn_reflns_limit_l_min -15
_diffrn_reflns_number 16361
_diffrn_reflns_point_group_measured_fraction_full 0.998
_diffrn_reflns_point_group_measured_fraction_max 0.990
_diffrn_reflns_theta_full 67.684
_diffrn_reflns_theta_max 74.454
_diffrn_reflns_theta_min 3.695
_diffrn_source 'micro-focus sealed X-ray tube'
_diffrn_source_type 'PhotonJet (Cu) X-ray Source'
_exptl_absorpt_coefficient_mu 6.620
_exptl_absorpt_correction_T_max 0.924
_exptl_absorpt_correction_T_min 0.499
_exptl_absorpt_correction_type analytical
_exptl_absorpt_process_details
;
CrysAlisPro 1.171.39.46 (Rigaku Oxford Diffraction, 2018)
Analytical numeric absorption correction using a multifaceted crystal
model based on expressions derived by R.C. Clark & J.S. Reid.
(Clark, R. C. & Reid, J. S. (1995). Acta Cryst. A51, 887-897)
Empirical absorption correction using spherical harmonics,
 implemented in SCALE3 ABSPACK scaling algorithm.
;
_exptl_crystal_colour colourless
_exptl_crystal_density_diffrn 1.480
_exptl_crystal_description plate
_exptl_crystal_F_000 1024
_exptl_crystal_size_max 0.14
_exptl_crystal_size_mid 0.04
_exptl_crystal_size_min 0.01
_refine_diff_density_max 0.712
_refine_diff_density_min -0.394
_refine_diff_density_rms 0.079
_refine_ls_extinction_method none
_refine_ls_goodness_of_fit_ref 1.018
_refine_ls_hydrogen_treatment mixed
_refine_ls_matrix_type full
_refine_ls_number_parameters 294
_refine_ls_number_reflns 4423
_refine_ls_number_restraints 1
_refine_ls_restrained_S_all 1.018
_refine_ls_R_factor_all 0.1048
_refine_ls_R_factor_gt 0.0595
_refine_ls_shift/su_max 0.000
_refine_ls_shift/su_mean 0.000
_refine_ls_structure_factor_coef Fsqd
_refine_ls_weighting_details 'w=1/[\s^2^(Fo^2^)+(0.0660P)^2^+1.7581P] where P=(Fo^2^+2Fc^2^)/3'
_refine_ls_weighting_scheme calc
_refine_ls_wR_factor_gt 0.1333
_refine_ls_wR_factor_ref 0.1563
_reflns_Friedel_coverage 0.000
_reflns_number_gt 2835
_reflns_number_total 4423
_reflns_threshold_expression 'I > 2\s(I)'
_cod_data_source_file d0dt01107j2.cif
_cod_data_source_block 3b
_cod_depositor_comments 'Adding full bibliography for 7704190--7704192.cif.'
_cod_original_cell_volume 2196.96(11)
_cod_database_code 7704192
_shelx_shelxl_version_number 2018/3
_shelx_space_group_comment
;
The symmetry employed for this shelxl refinement is uniquely defined
by the following loop, which should always be used as a source of
symmetry information in preference to the above space-group names.
They are only intended as comments.
;
_shelx_estimated_absorpt_t_max 0.937
_shelx_estimated_absorpt_t_min 0.458
_olex2_refinement_description
;
1. Fixed Uiso
 At 1.2 times of:
  All C(H) groups, All C(H,H) groups
 At 1.5 times of:
  All C(H,H,H) groups
2. Restrained distances
 N2-H2A
 0.87 with sigma of 0.005
3.a Secondary CH2 refined with riding coordinates:
 C13(H13A,H13B), C23(H23A,H23B), C24(H24A,H24B)
3.b Aromatic/amide H refined with riding coordinates:
 C2(H2), C3(H3), C4(H4), C5(H5), C6(H6), C7(H7), C8(H8), C9(H9), C10(H10),
 C11(H11), C12(H12), C19(H19), C20(H20), C22(H22)
3.c Idealised Me refined as rotating group:
 C15(H15A,H15B,H15C), C25(H25A,H25B,H25C)
;
_olex2_submission_special_instructions 'No special instructions were received'
_oxdiff_exptl_absorpt_empirical_details
;
Empirical correction (ABSPACK) includes:
- Absorption correction using spherical harmonics
- Frame scaling
- Detector area scaling
- B-factor correction
;
_oxdiff_exptl_absorpt_empirical_full_max 1.298
_oxdiff_exptl_absorpt_empirical_full_min 0.651

loop_
_space_group_symop_operation_xyz
'x, y, z'
'-x, y+1/2, -z+1/2'
'-x, -y, -z'
'x, -y-1/2, z-1/2'

loop_
_atom_site_label
_atom_site_type_symbol
_atom_site_fract_x
_atom_site_fract_y
_atom_site_fract_z
_atom_site_U_iso_or_equiv
_atom_site_adp_type
_atom_site_occupancy
_atom_site_site_symmetry_order
_atom_site_calc_flag
_atom_site_refinement_flags_posn
_atom_site_refinement_flags_adp
_atom_site_refinement_flags_occupancy
_atom_site_disorder_assembly
_atom_site_disorder_group
C1 C 0.2152(3) 0.8374(8) 0.42556(17) 0.0327(10) Uani 1 1 d . . . . .
C2 C 0.1514(3) 0.9791(9) 0.44681(17) 0.0352(10) Uani 1 1 d . . . . .
H2 H 0.156155 1.139825 0.459168 0.042 Uiso 1 1 calc R . . . .
C3 C 0.0789(3) 0.8372(9) 0.44630(18) 0.0400(11) Uani 1 1 d . . . . .
H3 H 0.026937 0.887372 0.458006 0.048 Uiso 1 1 calc R . . . .
C4 C 0.0982(3) 0.6084(9) 0.42524(19) 0.0390(11) Uani 1 1 d . . . . .
H4 H 0.061728 0.477586 0.420644 0.047 Uiso 1 1 calc R . . . .
C5 C 0.1819(3) 0.6102(8) 0.41228(18) 0.0363(10) Uani 1 1 d . . . . .
H5 H 0.210830 0.480029 0.397134 0.044 Uiso 1 1 calc R . . . .
C6 C 0.1635(3) 1.0094(10) 0.29540(19) 0.0468(13) Uani 1 1 d . . . . .
H6 H 0.218772 1.049821 0.289526 0.056 Uiso 1 1 calc R . . . .
C7 C 0.1044(3) 1.1606(10) 0.3172(2) 0.0484(13) Uani 1 1 d . . . . .
H7 H 0.112663 1.321204 0.328801 0.058 Uiso 1 1 calc R . . . .
C8 C 0.0298(3) 1.0310(10) 0.31892(19) 0.0446(12) Uani 1 1 d . . . . .
H8 H -0.020442 1.090312 0.331638 0.053 Uiso 1 1 calc R . . . .
C9 C 0.0438(3) 0.7973(9) 0.29825(19) 0.0415(12) Uani 1 1 d . . . . .
H9 H 0.004900 0.671902 0.294846 0.050 Uiso 1 1 calc R . . . .
C10 C 0.1263(3) 0.7864(9) 0.28373(19) 0.0445(12) Uani 1 1 d . . . . .
H10 H 0.152604 0.651328 0.268577 0.053 Uiso 1 1 calc R . . . .
C11 C 0.2994(3) 0.9096(8) 0.41701(17) 0.0333(10) Uani 1 1 d . . . . .
H11 H 0.329777 0.815445 0.392227 0.040 Uiso 1 1 calc R . . . .
C12 C 0.3370(3) 1.0946(8) 0.44078(16) 0.0321(10) Uani 1 1 d . . . . .
H12 H 0.306742 1.187819 0.465858 0.038 Uiso 1 1 calc R . . . .
C13 C 0.4234(3) 1.1703(8) 0.43155(16) 0.0320(10) Uani 1 1 d . . . . .
H13A H 0.425880 1.346739 0.430383 0.038 Uiso 1 1 calc R . . . .
H13B H 0.458776 1.115887 0.463529 0.038 Uiso 1 1 calc R . . . .
C14 C 0.4355(3) 1.1784(8) 0.32889(17) 0.0342(10) Uani 1 1 d . . . . .
C15 C 0.3587(3) 1.4856(9) 0.28557(19) 0.0444(12) Uani 1 1 d . . . . .
H15A H 0.332127 1.369353 0.260258 0.067 Uiso 1 1 calc GR . . . .
H15B H 0.405393 1.557067 0.267435 0.067 Uiso 1 1 calc GR . . . .
H15C H 0.319638 1.610904 0.294552 0.067 Uiso 1 1 calc GR . . . .
C16 C 0.5042(2) 0.8724(8) 0.38358(16) 0.0309(9) Uani 1 1 d . . . . .
C17 C 0.5882(3) 0.5813(8) 0.36133(17) 0.0316(10) Uani 1 1 d . . . . .
C18 C 0.5726(3) 0.5795(8) 0.41858(17) 0.0323(10) Uani 1 1 d . . . . .
C19 C 0.6095(3) 0.4071(8) 0.45303(18) 0.0363(11) Uani 1 1 d . . . . .
H19 H 0.598533 0.400581 0.491657 0.044 Uiso 1 1 calc R . . . .
C20 C 0.6623(3) 0.2456(9) 0.43008(19) 0.0371(10) Uani 1 1 d . . . . .
H20 H 0.687899 0.127600 0.453246 0.044 Uiso 1 1 calc R . . . .
C21 C 0.6787(3) 0.2534(8) 0.37298(19) 0.0363(10) Uani 1 1 d . . . . .
C22 C 0.6408(3) 0.4210(8) 0.33741(18) 0.0370(11) Uani 1 1 d . . . . .
H22 H 0.650665 0.424773 0.298596 0.044 Uiso 1 1 calc R . . . .
C23 C 0.7841(3) -0.1377(9) 0.39904(19) 0.0411(11) Uani 1 1 d . . . . .
H23A H 0.810533 -0.042719 0.429567 0.049 Uiso 1 1 calc R . . . .
H23B H 0.736436 -0.220763 0.414184 0.049 Uiso 1 1 calc R . . . .
C24 C 0.8438(3) -0.3193(9) 0.3782(2) 0.0494(13) Uani 1 1 d . . . . .
H24A H 0.817254 -0.412079 0.347350 0.059 Uiso 1 1 calc R . . . .
H24B H 0.891312 -0.235229 0.363213 0.059 Uiso 1 1 calc R . . . .
C25 C 0.8732(3) -0.4885(11) 0.4238(2) 0.0555(14) Uani 1 1 d . . . . .
H25A H 0.903520 -0.398992 0.453067 0.083 Uiso 1 1 calc GR . . . .
H25B H 0.908919 -0.609229 0.408120 0.083 Uiso 1 1 calc GR . . . .
H25C H 0.826136 -0.566981 0.439963 0.083 Uiso 1 1 calc GR . . . .
H2A H 0.533(3) 0.818(10) 0.3054(8) 0.067 Uiso 1 1 d DR . . . .
Fe1 Fe 0.11984(4) 0.86421(13) 0.36695(3) 0.0333(2) Uani 1 1 d . . . . .
N1 N 0.4553(2) 1.0736(6) 0.37929(14) 0.0302(8) Uani 1 1 d . . . . .
N2 N 0.5428(2) 0.7723(7) 0.33969(14) 0.0346(9) Uani 1 1 d D . . . .
N3 N 0.5193(2) 0.7620(7) 0.43134(14) 0.0309(8) Uani 1 1 d . . . . .
O1 O 0.38653(19) 1.3679(6) 0.33596(11) 0.0363(7) Uani 1 1 d . . . . .
O2 O 0.4563(2) 1.1097(6) 0.28353(11) 0.0408(8) Uani 1 1 d . . . . .
S1 S 0.75019(8) 0.0585(2) 0.34286(5) 0.0431(3) Uani 1 1 d . . . . .

loop_
_atom_site_aniso_label
_atom_site_aniso_U_11
_atom_site_aniso_U_22
_atom_site_aniso_U_33
_atom_site_aniso_U_23
_atom_site_aniso_U_13
_atom_site_aniso_U_12
C1 0.040(2) 0.033(2) 0.025(2) -0.0004(19) 0.0002(17) -0.004(2)
C2 0.043(3) 0.037(3) 0.026(2) 0.0020(19) 0.0035(18) -0.003(2)
C3 0.043(3) 0.045(3) 0.032(2) 0.000(2) 0.009(2) -0.004(2)
C4 0.045(3) 0.035(3) 0.037(2) 0.005(2) 0.001(2) -0.009(2)
C5 0.039(2) 0.033(3) 0.037(2) 0.001(2) 0.0044(19) -0.007(2)
C6 0.057(3) 0.054(3) 0.030(2) 0.005(2) 0.006(2) -0.014(3)
C7 0.074(4) 0.034(3) 0.037(3) 0.004(2) -0.004(2) -0.006(3)
C8 0.052(3) 0.046(3) 0.036(3) 0.001(2) -0.004(2) 0.008(3)
C9 0.049(3) 0.041(3) 0.034(2) 0.002(2) -0.005(2) -0.002(2)
C10 0.064(3) 0.041(3) 0.029(2) -0.003(2) 0.008(2) 0.002(3)
C11 0.041(2) 0.030(3) 0.029(2) 0.0000(18) 0.0033(18) 0.000(2)
C12 0.036(2) 0.037(3) 0.023(2) 0.0001(18) 0.0051(17) -0.006(2)
C13 0.042(2) 0.034(3) 0.020(2) -0.0044(17) 0.0042(17) -0.007(2)
C14 0.042(2) 0.034(3) 0.026(2) 0.0054(19) 0.0046(18) -0.005(2)
C15 0.064(3) 0.038(3) 0.031(2) 0.010(2) 0.004(2) 0.009(3)
C16 0.031(2) 0.040(3) 0.021(2) -0.0010(19) 0.0024(16) -0.010(2)
C17 0.035(2) 0.030(3) 0.029(2) 0.0010(18) 0.0020(18) -0.0066(19)
C18 0.038(2) 0.033(3) 0.027(2) 0.0030(18) 0.0053(18) -0.0038(19)
C19 0.040(2) 0.045(3) 0.024(2) 0.0012(19) 0.0041(18) -0.003(2)
C20 0.041(2) 0.038(3) 0.032(2) 0.002(2) 0.0021(19) -0.007(2)
C21 0.039(2) 0.032(3) 0.037(2) -0.003(2) 0.002(2) -0.005(2)
C22 0.048(3) 0.037(3) 0.027(2) -0.0020(19) 0.0090(19) -0.009(2)
C23 0.046(3) 0.039(3) 0.039(3) -0.002(2) 0.006(2) -0.004(2)
C24 0.050(3) 0.046(3) 0.053(3) -0.004(3) 0.015(2) -0.004(3)
C25 0.048(3) 0.049(3) 0.070(4) 0.003(3) 0.001(3) 0.001(3)
Fe1 0.0403(4) 0.0303(4) 0.0293(4) -0.0010(3) 0.0035(3) -0.0032(3)
N1 0.0367(19) 0.032(2) 0.0217(17) 0.0027(15) 0.0035(14) -0.0024(17)
N2 0.043(2) 0.039(2) 0.0224(18) 0.0007(16) 0.0093(16) -0.0021(18)
N3 0.039(2) 0.031(2) 0.0230(18) 0.0050(15) 0.0051(15) -0.0024(17)
O1 0.0506(18) 0.0352(18) 0.0232(14) 0.0032(13) 0.0020(13) 0.0014(16)
O2 0.059(2) 0.045(2) 0.0188(15) 0.0027(14) 0.0071(13) 0.0048(17)
S1 0.0559(7) 0.0448(7) 0.0294(6) 0.0008(5) 0.0110(5) 0.0025(6)

loop_
_atom_type_symbol
_atom_type_description
_atom_type_scat_dispersion_real
_atom_type_scat_dispersion_imag
_atom_type_scat_source
C C 0.0181 0.0091 'International Tables Vol C Tables 4.2.6.8 and 6.1.1.4'
H H 0.0000 0.0000 'International Tables Vol C Tables 4.2.6.8 and 6.1.1.4'
Fe Fe -1.1336 3.1974 'International Tables Vol C Tables 4.2.6.8 and 6.1.1.4'
N N 0.0311 0.0180 'International Tables Vol C Tables 4.2.6.8 and 6.1.1.4'
O O 0.0492 0.0322 'International Tables Vol C Tables 4.2.6.8 and 6.1.1.4'
S S 0.3331 0.5567 'International Tables Vol C Tables 4.2.6.8 and 6.1.1.4'

loop_
_exptl_crystal_face_index_h
_exptl_crystal_face_index_k
_exptl_crystal_face_index_l
_exptl_crystal_face_perp_dist
-1 0 0 0.0075
1 0 0 0.0045
0 0 -1 0.0181
0 0 1 0.0181
-1 -4 -1 0.0699
1 4 1 0.0699

loop_
_geom_angle_atom_site_label_1
_geom_angle_atom_site_label_2
_geom_angle_atom_site_label_3
_geom_angle
_geom_angle_site_symmetry_1
_geom_angle_site_symmetry_3
_geom_angle_publ_flag
C2 C1 C11 127.4(4) . . ?
C2 C1 Fe1 69.8(3) . . ?
C5 C1 C2 107.4(4) . . ?
C5 C1 C11 125.2(4) . . ?
C5 C1 Fe1 68.7(3) . . ?
C11 C1 Fe1 125.4(3) . . ?
C1 C2 H2 126.0 . . ?
C1 C2 C3 108.0(4) . . ?
C1 C2 Fe1 69.8(2) . . ?
C3 C2 H2 126.0 . . ?
C3 C2 Fe1 69.0(3) . . ?
Fe1 C2 H2 126.8 . . ?
C2 C3 H3 126.0 . . ?
C2 C3 Fe1 70.3(2) . . ?
C4 C3 C2 108.0(4) . . ?
C4 C3 H3 126.0 . . ?
C4 C3 Fe1 69.5(3) . . ?
Fe1 C3 H3 125.7 . . ?
C3 C4 H4 126.2 . . ?
C3 C4 Fe1 69.9(3) . . ?
C5 C4 C3 107.7(4) . . ?
C5 C4 H4 126.2 . . ?
C5 C4 Fe1 69.5(3) . . ?
Fe1 C4 H4 126.0 . . ?
C1 C5 C4 109.0(4) . . ?
C1 C5 H5 125.5 . . ?
C1 C5 Fe1 70.8(3) . . ?
C4 C5 H5 125.5 . . ?
C4 C5 Fe1 69.8(3) . . ?
Fe1 C5 H5 125.4 . . ?
C7 C6 H6 126.0 . . ?
C7 C6 C10 108.0(5) . . ?
C7 C6 Fe1 70.1(3) . . ?
C10 C6 H6 126.0 . . ?
C10 C6 Fe1 69.7(3) . . ?
Fe1 C6 H6 125.8 . . ?
C6 C7 H7 126.0 . . ?
C6 C7 C8 108.0(5) . . ?
C6 C7 Fe1 69.9(3) . . ?
C8 C7 H7 126.0 . . ?
C8 C7 Fe1 69.9(3) . . ?
Fe1 C7 H7 125.7 . . ?
C7 C8 H8 126.0 . . ?
C7 C8 Fe1 69.6(3) . . ?
C9 C8 C7 108.0(5) . . ?
C9 C8 H8 126.0 . . ?
C9 C8 Fe1 69.8(3) . . ?
Fe1 C8 H8 126.2 . . ?
C8 C9 H9 126.4 . . ?
C8 C9 Fe1 69.8(3) . . ?
C10 C9 C8 107.1(5) . . ?
C10 C9 H9 126.4 . . ?
C10 C9 Fe1 69.5(3) . . ?
Fe1 C9 H9 125.9 . . ?
C6 C10 H10 125.6 . . ?
C6 C10 Fe1 70.0(3) . . ?
C9 C10 C6 108.9(5) . . ?
C9 C10 H10 125.6 . . ?
C9 C10 Fe1 70.3(3) . . ?
Fe1 C10 H10 125.7 . . ?
C1 C11 H11 117.2 . . ?
C12 C11 C1 125.7(4) . . ?
C12 C11 H11 117.2 . . ?
C11 C12 H12 117.2 . . ?
C11 C12 C13 125.7(4) . . ?
C13 C12 H12 117.2 . . ?
C12 C13 H13A 109.0 . . ?
C12 C13 H13B 109.0 . . ?
H13A C13 H13B 107.8 . . ?
N1 C13 C12 112.9(3) . . ?
N1 C13 H13A 109.0 . . ?
N1 C13 H13B 109.0 . . ?
O1 C14 N1 110.4(3) . . ?
O2 C14 N1 126.0(4) . . ?
O2 C14 O1 123.6(4) . . ?
H15A C15 H15B 109.5 . . ?
H15A C15 H15C 109.5 . . ?
H15B C15 H15C 109.5 . . ?
O1 C15 H15A 109.5 . . ?
O1 C15 H15B 109.5 . . ?
O1 C15 H15C 109.5 . . ?
N2 C16 N1 124.1(4) . . ?
N3 C16 N1 122.4(4) . . ?
N3 C16 N2 113.5(4) . . ?
C22 C17 C18 122.6(4) . . ?
C22 C17 N2 132.6(4) . . ?
N2 C17 C18 104.7(4) . . ?
C19 C18 C17 119.5(4) . . ?
N3 C18 C17 110.5(4) . . ?
N3 C18 C19 130.0(4) . . ?
C18 C19 H19 120.6 . . ?
C20 C19 C18 118.9(4) . . ?
C20 C19 H19 120.6 . . ?
C19 C20 H20 119.5 . . ?
C19 C20 C21 121.0(4) . . ?
C21 C20 H20 119.5 . . ?
C20 C21 S1 122.1(4) . . ?
C22 C21 C20 121.1(4) . . ?
C22 C21 S1 116.8(3) . . ?
C17 C22 C21 116.9(4) . . ?
C17 C22 H22 121.5 . . ?
C21 C22 H22 121.5 . . ?
H23A C23 H23B 108.1 . . ?
C24 C23 H23A 109.6 . . ?
C24 C23 H23B 109.6 . . ?
C24 C23 S1 110.4(3) . . ?
S1 C23 H23A 109.6 . . ?
S1 C23 H23B 109.6 . . ?
C23 C24 H24A 109.2 . . ?
C23 C24 H24B 109.2 . . ?
H24A C24 H24B 107.9 . . ?
C25 C24 C23 112.1(4) . . ?
C25 C24 H24A 109.2 . . ?
C25 C24 H24B 109.2 . . ?
C24 C25 H25A 109.5 . . ?
C24 C25 H25B 109.5 . . ?
C24 C25 H25C 109.5 . . ?
H25A C25 H25B 109.5 . . ?
H25A C25 H25C 109.5 . . ?
H25B C25 H25C 109.5 . . ?
C2 Fe1 C1 40.34(17) . . ?
C3 Fe1 C1 68.34(18) . . ?
C3 Fe1 C2 40.70(18) . . ?
C3 Fe1 C6 160.6(2) . . ?
C3 Fe1 C7 124.1(2) . . ?
C3 Fe1 C8 107.4(2) . . ?
C3 Fe1 C9 121.2(2) . . ?
C3 Fe1 C10 157.0(2) . . ?
C4 Fe1 C1 68.38(18) . . ?
C4 Fe1 C2 68.25(19) . . ?
C4 Fe1 C3 40.60(19) . . ?
C4 Fe1 C6 157.7(2) . . ?
C4 Fe1 C7 160.7(2) . . ?
C4 Fe1 C8 124.1(2) . . ?
C4 Fe1 C9 107.6(2) . . ?
C4 Fe1 C10 122.2(2) . . ?
C5 Fe1 C1 40.42(17) . . ?
C5 Fe1 C2 67.86(19) . . ?
C5 Fe1 C3 68.20(19) . . ?
C5 Fe1 C4 40.67(18) . . ?
C5 Fe1 C6 122.6(2) . . ?
C5 Fe1 C7 157.2(2) . . ?
C5 Fe1 C8 161.1(2) . . ?
C5 Fe1 C9 124.88(19) . . ?
C5 Fe1 C10 109.0(2) . . ?
C6 Fe1 C1 108.46(19) . . ?
C6 Fe1 C2 124.6(2) . . ?
C6 Fe1 C7 40.0(2) . . ?
C6 Fe1 C8 67.6(2) . . ?
C6 Fe1 C9 68.0(2) . . ?
C7 Fe1 C1 121.7(2) . . ?
C7 Fe1 C2 107.80(19) . . ?
C7 Fe1 C8 40.5(2) . . ?
C7 Fe1 C9 68.1(2) . . ?
C8 Fe1 C1 156.8(2) . . ?
C8 Fe1 C2 121.6(2) . . ?
C8 Fe1 C9 40.41(19) . . ?
C9 Fe1 C1 161.46(19) . . ?
C9 Fe1 C2 156.75(19) . . ?
C10 Fe1 C1 125.38(19) . . ?
C10 Fe1 C2 161.37(19) . . ?
C10 Fe1 C6 40.3(2) . . ?
C10 Fe1 C7 67.5(2) . . ?
C10 Fe1 C8 67.5(2) . . ?
C10 Fe1 C9 40.21(19) . . ?
C14 N1 C13 120.6(4) . . ?
C14 N1 C16 122.1(4) . . ?
C16 N1 C13 117.3(3) . . ?
C16 N2 C17 106.6(3) . . ?
C16 N2 H2A 122(4) . . ?
C17 N2 H2A 131(4) . . ?
C16 N3 C18 104.7(3) . . ?
C14 O1 C15 115.4(3) . . ?
C21 S1 C23 105.1(2) . . ?

loop_
_geom_bond_atom_site_label_1
_geom_bond_atom_site_label_2
_geom_bond_distance
_geom_bond_site_symmetry_2
_geom_bond_publ_flag
C1 C2 1.423(6) . ?
C1 C5 1.417(6) . ?
C1 C11 1.459(6) . ?
C1 Fe1 2.064(4) . ?
C2 H2 0.9500 . ?
C2 C3 1.429(6) . ?
C2 Fe1 2.064(4) . ?
C3 H3 0.9500 . ?
C3 C4 1.418(7) . ?
C3 Fe1 2.045(4) . ?
C4 H4 0.9500 . ?
C4 C5 1.417(6) . ?
C4 Fe1 2.041(5) . ?
C5 H5 0.9500 . ?
C5 Fe1 2.037(5) . ?
C6 H6 0.9500 . ?
C6 C7 1.403(7) . ?
C6 C10 1.412(7) . ?
C6 Fe1 2.051(5) . ?
C7 H7 0.9500 . ?
C7 C8 1.423(7) . ?
C7 Fe1 2.053(5) . ?
C8 H8 0.9500 . ?
C8 C9 1.422(7) . ?
C8 Fe1 2.058(5) . ?
C9 H9 0.9500 . ?
C9 C10 1.411(7) . ?
C9 Fe1 2.058(5) . ?
C10 H10 0.9500 . ?
C10 Fe1 2.047(5) . ?
C11 H11 0.9500 . ?
C11 C12 1.323(6) . ?
C12 H12 0.9500 . ?
C12 C13 1.503(6) . ?
C13 H13A 0.9900 . ?
C13 H13B 0.9900 . ?
C13 N1 1.478(5) . ?
C14 N1 1.370(5) . ?
C14 O1 1.346(5) . ?
C14 O2 1.214(5) . ?
C15 H15A 0.9800 . ?
C15 H15B 0.9800 . ?
C15 H15C 0.9800 . ?
C15 O1 1.433(5) . ?
C16 N1 1.385(6) . ?
C16 N2 1.368(5) . ?
C16 N3 1.315(5) . ?
C17 C18 1.404(6) . ?
C17 C22 1.385(6) . ?
C17 N2 1.391(6) . ?
C18 C19 1.393(6) . ?
C18 N3 1.387(5) . ?
C19 H19 0.9500 . ?
C19 C20 1.381(6) . ?
C20 H20 0.9500 . ?
C20 C21 1.404(6) . ?
C21 C22 1.396(6) . ?
C21 S1 1.776(5) . ?
C22 H22 0.9500 . ?
C23 H23A 0.9900 . ?
C23 H23B 0.9900 . ?
C23 C24 1.511(7) . ?
C23 S1 1.807(5) . ?
C24 H24A 0.9900 . ?
C24 H24B 0.9900 . ?
C24 C25 1.510(7) . ?
C25 H25A 0.9800 . ?
C25 H25B 0.9800 . ?
C25 H25C 0.9800 . ?
N2 H2A 0.869(5) . ?

loop_
_geom_hbond_atom_site_label_D
_geom_hbond_atom_site_label_H
_geom_hbond_atom_site_label_A
_geom_hbond_distance_DH
_geom_hbond_distance_HA
_geom_hbond_distance_DA
_geom_hbond_angle_DHA
_geom_hbond_site_symmetry_A
_geom_hbond_publ_flag
N2 H2A O2 0.869(5) 2.11(5) 2.691(5) 123(5) . yes
N2 H2A O2 0.869(5) 2.44(4) 3.088(4) 132(5) 2_645 yes
